data_2214547
loop_
_publ_author_name
'G. Indramahalakshmi'
'A. Thamaraichelvan'
'R. Gandhidasan'
'S. Athimoolam'
'S. Natarajan'

_publ_section_title
;
 Poly[[aqua-\m-cyanido-tetrakis(ethylenediamine)dicopper(II)]
 [nona-\m-cyanido-dizincate(II)dicuprate(I)]]
;
_journal_coeditor_code BT2425
_journal_issue 8
_journal_name_full 'Acta Crystallographica Section E'
_journal_page_first m2160
_journal_page_last m2160
_journal_paper_doi 10.1107/S1600536807032175
_journal_volume 63
_journal_year 2007
_chemical_formula_iupac '{[Cu2 (C N) (C2 H8 N2)4 (H2 O)] [Cu2 Zn2 (C N)9]}'
_chemical_formula_moiety 'C18 H32 Cu4 N18 O Zn2'
_chemical_formula_sum 'C18 H32 Cu4 N18 O Zn2'
_chemical_formula_weight 901.52
_chemical_name_systematic
;
Poly[[aqua-\m-cyanido-tetrakis(ethylenediamine)dicopper(II)]
[nona-\m-cyanido-dizincate(II)dicuprate(I)]]
;
_space_group_IT_number 14
_symmetry_cell_setting monoclinic
_symmetry_space_group_name_Hall '-P 2ybc'
_symmetry_space_group_name_H-M 'P 1 21/c 1'
_atom_sites_solution_hydrogens geom
_atom_sites_solution_primary direct
_atom_sites_solution_secondary difmap
_audit_creation_method SHELXL-97
_cell_angle_alpha 90.00
_cell_angle_beta 109.246(11)
_cell_angle_gamma 90.00
_cell_formula_units_Z 4
_cell_length_a 18.1816(9)
_cell_length_b 12.4844(7)
_cell_length_c 16.1923(8)
_cell_measurement_reflns_used 25
_cell_measurement_temperature 293(2)
_cell_measurement_theta_max 13.57
_cell_measurement_theta_min 10.28
_cell_volume 3470.0(4)
_computing_cell_refinement 'CAD-4 EXPRESS'
_computing_data_collection 'CAD-4 EXPRESS (Enraf-Nonius, 1994)'
_computing_data_reduction 'XCAD4 (Harms & Wocadlo, 1995)'
_computing_molecular_graphics 'ORTEP-3 (Farrugia, 1997) and PLATON (Spek, 2003)'
_computing_publication_material SHELXL97
_computing_structure_refinement 'SHELXL97 (Sheldrick, 1997)'
_computing_structure_solution 'SHELXS97 (Sheldrick, 1997)'
_diffrn_ambient_temperature 293(2)
_diffrn_measured_fraction_theta_full 0.999
_diffrn_measured_fraction_theta_max 0.999
_diffrn_measurement_device_type 'Enraf-Nonius MACH3 sealed tube'
_diffrn_measurement_method \w-2\q
_diffrn_radiation_monochromator graphite
_diffrn_radiation_source 'fine-focus sealed tube'
_diffrn_radiation_type MoK\a
_diffrn_radiation_wavelength 0.71073
_diffrn_reflns_av_R_equivalents 0.0290
_diffrn_reflns_av_sigmaI/netI 0.0366
_diffrn_reflns_limit_h_max 20
_diffrn_reflns_limit_h_min -21
_diffrn_reflns_limit_k_max 14
_diffrn_reflns_limit_k_min -1
_diffrn_reflns_limit_l_max 19
_diffrn_reflns_limit_l_min 0
_diffrn_reflns_number 6961
_diffrn_reflns_theta_full 25.00
_diffrn_reflns_theta_max 24.98
_diffrn_reflns_theta_min 2.02
_diffrn_standards_decay_% 0
_diffrn_standards_interval_time 60
_diffrn_standards_number 3
_exptl_absorpt_coefficient_mu 3.810
_exptl_absorpt_correction_T_max 0.9827
_exptl_absorpt_correction_T_min 0.9294
_exptl_absorpt_correction_type psi-scan
_exptl_absorpt_process_details '(North <i>et al.</i>,  1968)'
_exptl_crystal_colour blue
_exptl_crystal_density_diffrn 1.726
_exptl_crystal_density_method 'not measured'
_exptl_crystal_description needle
_exptl_crystal_F_000 1800
_exptl_crystal_size_max 0.26
_exptl_crystal_size_mid 0.19
_exptl_crystal_size_min 0.16
_refine_diff_density_max 0.751
_refine_diff_density_min -0.564
_refine_ls_extinction_method none
_refine_ls_goodness_of_fit_ref 1.041
_refine_ls_hydrogen_treatment constr
_refine_ls_matrix_type full
_refine_ls_number_parameters 382
_refine_ls_number_reflns 6089
_refine_ls_number_restraints 0
_refine_ls_restrained_S_all 1.041
_refine_ls_R_factor_all 0.0864
_refine_ls_R_factor_gt 0.0371
_refine_ls_shift/su_max 0.001
_refine_ls_shift/su_mean 0.000
_refine_ls_structure_factor_coef Fsqd
_refine_ls_weighting_details 'calc w=1/[\s^2^(Fo^2^)+(0.0329P)^2^+8.1818P] where P=(Fo^2^+2Fc^2^)/3'
_refine_ls_weighting_scheme calc
_refine_ls_wR_factor_gt 0.0840
_refine_ls_wR_factor_ref 0.1005
_reflns_number_gt 3637
_reflns_number_total 6089
_reflns_threshold_expression I>2\s(I)
_cod_data_source_file bt2425.cif
_cod_data_source_block I
_cod_original_cell_volume 3470.0(3)
_cod_original_sg_symbol_H-M 'P 21/c'
_cod_database_code 2214547
_cod_database_fobs_code 2214547

loop_
_symmetry_equiv_pos_as_xyz
'x, y, z'
'-x, y+1/2, -z+1/2'
'-x, -y, -z'
'x, -y-1/2, z-1/2'

loop_
_atom_site_type_symbol
_atom_site_label
_atom_site_fract_x
_atom_site_fract_y
_atom_site_fract_z
_atom_site_U_iso_or_equiv
_atom_site_adp_type
_atom_site_calc_flag
_atom_site_refinement_flags
_atom_site_occupancy
Zn Zn1 0.11314(4) 0.68154(6) 0.68142(4) 0.03848(18) Uani d . 1
Zn Zn2 0.55735(4) 0.79273(5) 1.12894(4) 0.03891(18) Uani d . 1
Cu Cu1 -0.05596(4) 0.78446(5) 0.86348(4) 0.03212(17) Uani d . 1
Cu Cu2 0.39149(3) 0.81159(5) 0.81452(4) 0.02642(15) Uani d . 1
C C1 0.0475(3) 0.7268(5) 0.7513(3) 0.0402(14) Uani d . 1
N N2 0.0068(3) 0.7495(4) 0.7895(3) 0.0476(13) Uani d . 1
C C3 0.1056(3) 0.5226(5) 0.6729(4) 0.0353(13) Uani d . 1
N N4 0.0915(3) 0.4338(4) 0.6600(3) 0.0468(13) Uani d . 1
C C5 0.0553(3) 0.7155(5) 0.5575(4) 0.0409(14) Uani d . 1
N N6 0.0167(3) 0.7182(4) 0.4860(3) 0.0515(14) Uani d . 1
C C7 0.2213(3) 0.7327(5) 0.7319(4) 0.0396(14) Uani d . 1
N N8 0.2837(3) 0.7603(4) 0.7642(3) 0.0443(12) Uani d . 1
N N9 0.4488(3) 0.7682(4) 0.9355(3) 0.0455(12) Uani d . 1
C C10 0.4898(3) 0.7781(5) 1.0063(4) 0.0408(14) Uani d . 1
N N11 0.3914(3) 0.9700(4) 0.8244(3) 0.0404(12) Uani d . 1
C C12 0.4097(3) 1.0570(5) 0.8421(4) 0.0339(13) Uani d . 1
N N13 0.4524(3) 0.7726(4) 0.7388(3) 0.0445(12) Uani d . 1
C C14 0.4932(3) 0.7508(5) 0.7007(3) 0.0377(13) Uani d . 1
C C15 0.6530(4) 0.7099(5) 1.1432(4) 0.0510(16) Uani d . 1
N N16 0.7093(4) 0.6706(6) 1.1437(5) 0.108(3) Uani d . 1
N N17 -0.1511(5) 0.6910(7) 0.8548(5) 0.108(3) Uani d . 1
C C18 -0.2042(5) 0.6461(9) 0.8560(7) 0.137(5) Uani d . 1
Cu Cu4 0.25758(5) 0.92268(6) 0.49821(6) 0.0483(2) Uani d . 1
N N41 0.3639(3) 0.9584(5) 0.4690(4) 0.0615(16) Uani d . 1
H H41A 0.3808 0.8993 0.4491 0.074 Uiso calc R 1
H H41B 0.3544 1.0093 0.4274 0.074 Uiso calc R 1
C C42 0.4230(4) 0.9960(7) 0.5493(5) 0.082(2) Uani d . 1
H H42A 0.4503 0.9350 0.5827 0.098 Uiso calc R 1
H H42B 0.4608 1.0402 0.5345 0.098 Uiso calc R 1
C C43 0.3869(5) 1.0576(8) 0.6019(6) 0.094(3) Uani d . 1
H H43A 0.3675 1.1249 0.5729 0.112 Uiso calc R 1
H H43B 0.4252 1.0736 0.6584 0.112 Uiso calc R 1
N N44 0.3220(3) 0.9955(5) 0.6141(3) 0.0709(18) Uani d . 1
H H44A 0.2911 1.0394 0.6321 0.085 Uiso calc R 1
H H44B 0.3412 0.9453 0.6555 0.085 Uiso calc R 1
N N45 0.1873(3) 0.9957(5) 0.3858(3) 0.0560(15) Uani d . 1
H H45A 0.2144 1.0475 0.3699 0.067 Uiso calc R 1
H H45B 0.1726 0.9472 0.3423 0.067 Uiso calc R 1
C C46 0.1189(4) 1.0420(7) 0.3983(5) 0.080(2) Uani d . 1
H H46A 0.0794 1.0549 0.3420 0.096 Uiso calc R 1
H H46B 0.1321 1.1100 0.4285 0.096 Uiso calc R 1
C C47 0.0879(5) 0.9660(8) 0.4513(5) 0.090(3) Uani d . 1
H H47A 0.0453 0.9994 0.4652 0.108 Uiso calc R 1
H H47B 0.0683 0.9017 0.4176 0.108 Uiso calc R 1
N N48 0.1501(4) 0.9382(5) 0.5316(4) 0.0691(17) Uani d . 1
H H48A 0.1391 0.8760 0.5532 0.083 Uiso calc R 1
H H48B 0.1555 0.9897 0.5721 0.083 Uiso calc R 1
Cu Cu3 0.25415(4) 0.49772(6) 0.50091(5) 0.04579(18) Uani d . 1
N N31 0.2732(3) 0.4842(5) 0.6358(3) 0.0608(15) Uani d . 1
H H31A 0.2465 0.5351 0.6531 0.073 Uiso calc R 1
H H31B 0.2574 0.4196 0.6480 0.073 Uiso calc R 1
N N38 0.1321(3) 0.4859(5) 0.4631(4) 0.0679(17) Uani d . 1
H H38A 0.1187 0.4332 0.4932 0.082 Uiso calc R 1
H H38B 0.1119 0.5478 0.4743 0.082 Uiso calc R 1
N N34 0.3741(3) 0.4748(5) 0.5404(4) 0.0677(17) Uani d . 1
H H34A 0.3858 0.4238 0.5074 0.081 Uiso calc R 1
H H34B 0.3979 0.5360 0.5339 0.081 Uiso calc R 1
N N35 0.2314(3) 0.4734(7) 0.3669(4) 0.096(3) Uani d . 1
H H35A 0.2573 0.5219 0.3458 0.116 Uiso calc R 1
H H35B 0.2467 0.4074 0.3572 0.116 Uiso calc R 1
C C33 0.4008(4) 0.4424(8) 0.6318(5) 0.083(3) Uani d . 1
H H33A 0.4556 0.4596 0.6581 0.100 Uiso calc R 1
H H33B 0.3949 0.3655 0.6357 0.100 Uiso calc R 1
C C32 0.3559(4) 0.4971(8) 0.6801(5) 0.084(3) Uani d . 1
H H32A 0.3696 0.4677 0.7386 0.101 Uiso calc R 1
H H32B 0.3688 0.5727 0.6850 0.101 Uiso calc R 1
C C37 0.1033(5) 0.4634(13) 0.3725(6) 0.153(4) Uani d . 1
H H37A 0.0909 0.3876 0.3658 0.184 Uiso calc R 1
H H37B 0.0547 0.5021 0.3480 0.184 Uiso calc R 1
N N3 0.2591(4) 0.6693(4) 0.4970(5) 0.0652(15) Uani d . 1
C C36 0.1473(5) 0.4855(13) 0.3244(6) 0.153(4) Uani d . 1
H H36A 0.1370 0.5588 0.3040 0.184 Uiso calc R 1
H H36B 0.1314 0.4395 0.2732 0.184 Uiso calc R 1
C C4 0.2595(4) 0.7598(5) 0.4957(5) 0.0597(17) Uani d . 1
O O1W 0.2468(5) 0.2864(6) 0.4956(6) 0.161(3) Uani d . 1

loop_
_atom_site_aniso_label
_atom_site_aniso_U_11
_atom_site_aniso_U_22
_atom_site_aniso_U_33
_atom_site_aniso_U_12
_atom_site_aniso_U_13
_atom_site_aniso_U_23
Zn1 0.0349(3) 0.0439(4) 0.0356(4) -0.0074(3) 0.0101(3) -0.0064(3)
Zn2 0.0438(4) 0.0372(4) 0.0365(4) -0.0040(3) 0.0143(3) -0.0010(3)
Cu1 0.0380(4) 0.0311(4) 0.0274(3) 0.0056(3) 0.0109(3) 0.0005(3)
Cu2 0.0245(3) 0.0282(3) 0.0249(3) -0.0051(3) 0.0059(3) -0.0044(3)
C1 0.044(3) 0.043(4) 0.030(3) -0.004(3) 0.007(3) -0.006(3)
N2 0.056(3) 0.053(3) 0.038(3) 0.011(3) 0.021(3) -0.006(2)
C3 0.031(3) 0.041(4) 0.038(3) -0.007(3) 0.017(3) -0.004(3)
N4 0.050(3) 0.042(3) 0.048(3) -0.009(3) 0.017(3) -0.003(3)
C5 0.042(3) 0.040(3) 0.040(3) -0.006(3) 0.012(3) 0.003(3)
N6 0.059(3) 0.055(4) 0.033(3) -0.015(3) 0.006(2) 0.000(3)
C7 0.040(3) 0.040(3) 0.039(3) -0.011(3) 0.014(3) -0.010(3)
N8 0.033(3) 0.054(3) 0.043(3) -0.013(2) 0.009(2) -0.014(3)
N9 0.049(3) 0.050(3) 0.034(3) -0.004(3) 0.010(2) 0.002(2)
C10 0.044(3) 0.041(4) 0.036(3) -0.004(3) 0.011(3) 0.003(3)
N11 0.040(3) 0.033(3) 0.047(3) -0.002(2) 0.012(2) -0.008(2)
C12 0.034(3) 0.035(4) 0.031(3) -0.002(3) 0.009(2) -0.003(3)
N13 0.045(3) 0.048(3) 0.045(3) -0.002(3) 0.020(2) -0.011(3)
C14 0.041(3) 0.039(3) 0.032(3) -0.003(3) 0.010(3) -0.005(3)
C15 0.052(4) 0.045(4) 0.056(4) 0.004(3) 0.017(3) -0.014(3)
N16 0.063(4) 0.111(6) 0.140(7) 0.027(4) 0.019(4) -0.059(5)
N17 0.117(6) 0.096(6) 0.088(5) 0.006(5) 0.005(5) 0.038(5)
C18 0.071(6) 0.148(10) 0.158(10) -0.068(6) -0.010(6) 0.104(8)
Cu4 0.0679(5) 0.0376(4) 0.0450(4) -0.0025(4) 0.0263(4) 0.0003(4)
N41 0.080(4) 0.047(3) 0.068(4) 0.004(3) 0.039(3) 0.008(3)
C42 0.066(5) 0.097(7) 0.091(6) 0.000(5) 0.037(5) -0.016(5)
C43 0.062(5) 0.123(8) 0.088(6) -0.011(5) 0.015(5) -0.031(6)
N44 0.064(4) 0.105(5) 0.041(3) 0.004(4) 0.014(3) -0.004(4)
N45 0.053(3) 0.071(4) 0.042(3) -0.010(3) 0.014(3) 0.003(3)
C46 0.063(5) 0.106(7) 0.067(5) -0.001(5) 0.015(4) 0.013(5)
C47 0.065(5) 0.137(8) 0.074(6) -0.038(5) 0.029(5) -0.024(6)
N48 0.090(4) 0.063(4) 0.070(4) -0.023(3) 0.046(4) -0.003(3)
Cu3 0.0310(3) 0.0597(4) 0.0480(4) 0.0039(4) 0.0149(3) -0.0018(5)
N31 0.052(3) 0.073(4) 0.063(4) 0.002(3) 0.026(3) 0.001(3)
N38 0.045(3) 0.088(5) 0.078(4) 0.001(3) 0.030(3) -0.010(4)
N34 0.046(3) 0.088(5) 0.076(4) 0.024(3) 0.029(3) 0.016(4)
N35 0.053(4) 0.159(7) 0.088(5) -0.027(4) 0.037(4) -0.049(5)
C33 0.040(4) 0.125(8) 0.079(6) 0.021(4) 0.012(4) 0.039(5)
C32 0.065(5) 0.129(8) 0.049(4) -0.017(5) 0.005(4) -0.002(5)
C37 0.047(4) 0.319(13) 0.088(5) -0.012(6) 0.014(3) -0.032(7)
N3 0.066(4) 0.040(3) 0.088(4) 0.003(3) 0.023(3) 0.000(4)
C36 0.047(4) 0.319(13) 0.088(5) -0.012(6) 0.014(3) -0.032(7)
C4 0.072(5) 0.042(4) 0.072(4) 0.006(4) 0.033(4) 0.004(4)
O1W 0.178(8) 0.106(6) 0.189(9) 0.019(6) 0.048(7) -0.001(7)

loop_
_atom_type_symbol
_atom_type_description
_atom_type_scat_dispersion_real
_atom_type_scat_dispersion_imag
_atom_type_scat_source
C C 0.0033 0.0016 'International Tables Vol C Tables 4.2.6.8 and 6.1.1.4'
H H 0.0000 0.0000 'International Tables Vol C Tables 4.2.6.8 and 6.1.1.4'
N N 0.0061 0.0033 'International Tables Vol C Tables 4.2.6.8 and 6.1.1.4'
Cu Cu 0.3201 1.2651 'International Tables Vol C Tables 4.2.6.8 and 6.1.1.4'
Zn Zn 0.2839 1.4301 'International Tables Vol C Tables 4.2.6.8 and 6.1.1.4'
O O 0.0106 0.0060 'International Tables Vol C Tables 4.2.6.8 and 6.1.1.4'

loop_
_geom_angle_atom_site_label_1
_geom_angle_atom_site_label_2
_geom_angle_atom_site_label_3
_geom_angle_site_symmetry_1
_geom_angle_site_symmetry_3
_geom_angle
C7 Zn1 C1 . . 112.2(2)
C7 Zn1 C5 . . 118.4(2)
C1 Zn1 C5 . . 107.4(2)
C7 Zn1 C3 . . 112.9(2)
C1 Zn1 C3 . . 106.5(2)
C5 Zn1 C3 . . 98.1(2)
C10 Zn2 C15 . . 107.6(2)
C10 Zn2 C14 . 4_576 105.9(2)
C15 Zn2 C14 . 4_576 117.2(3)
C10 Zn2 C12 . 3_677 111.5(2)
C15 Zn2 C12 . 3_677 106.5(2)
C14 Zn2 C12 4_576 3_677 108.2(2)
N2 Cu1 N4 . 2_556 108.3(2)
N2 Cu1 N6 . 4_576 106.1(2)
N4 Cu1 N6 2_556 4_576 106.0(2)
N2 Cu1 N17 . . 118.7(3)
N4 Cu1 N17 2_556 . 108.0(3)
N6 Cu1 N17 4_576 . 109.1(3)
N13 Cu2 N8 . . 110.53(19)
N13 Cu2 N9 . . 109.3(2)
N8 Cu2 N9 . . 116.8(2)
N13 Cu2 N11 . . 108.2(2)
N8 Cu2 N11 . . 109.3(2)
N9 Cu2 N11 . . 102.0(2)
N2 C1 Zn1 . . 176.6(5)
C1 N2 Cu1 . . 175.3(5)
N4 C3 Zn1 . . 170.7(5)
C3 N4 Cu1 . 2_546 174.0(5)
N6 C5 Zn1 . . 168.4(5)
C5 N6 Cu1 . 4_575 175.8(5)
N8 C7 Zn1 . . 177.2(5)
C7 N8 Cu2 . . 177.1(5)
C10 N9 Cu2 . . 156.9(5)
N9 C10 Zn2 . . 178.1(5)
C12 N11 Cu2 . . 163.4(5)
N11 C12 Zn2 . 3_677 178.8(5)
C14 N13 Cu2 . . 174.4(5)
N13 C14 Zn2 . 4_575 175.9(5)
N16 C15 Zn2 . . 171.4(8)
C18 N17 Cu1 . . 173.3(11)
C4 Cu4 N45 . . 115.8(3)
C4 Cu4 N44 . . 116.7(3)
N45 Cu4 N44 . . 127.5(2)
C4 Cu4 N41 . . 100.2(2)
N45 Cu4 N41 . . 93.1(2)
N44 Cu4 N41 . . 80.2(2)
C4 Cu4 N48 . . 96.6(2)
N45 Cu4 N48 . . 80.5(2)
N44 Cu4 N48 . . 91.3(2)
N41 Cu4 N48 . . 163.1(2)
C42 N41 Cu4 . . 108.5(4)
C42 N41 H41A . . 110.0
Cu4 N41 H41A . . 110.0
C42 N41 H41B . . 110.0
Cu4 N41 H41B . . 110.0
H41A N41 H41B . . 108.4
C43 C42 N41 . . 110.4(6)
C43 C42 H42A . . 109.6
N41 C42 H42A . . 109.6
C43 C42 H42B . . 109.6
N41 C42 H42B . . 109.6
H42A C42 H42B . . 108.1
C42 C43 N44 . . 109.5(8)
C42 C43 H43A . . 109.8
N44 C43 H43A . . 109.8
C42 C43 H43B . . 109.8
N44 C43 H43B . . 109.8
H43A C43 H43B . . 108.2
C43 N44 Cu4 . . 110.4(5)
C43 N44 H44A . . 109.6
Cu4 N44 H44A . . 109.6
C43 N44 H44B . . 109.6
Cu4 N44 H44B . . 109.6
H44A N44 H44B . . 108.1
C46 N45 Cu4 . . 111.4(4)
C46 N45 H45A . . 109.3
Cu4 N45 H45A . . 109.3
C46 N45 H45B . . 109.3
Cu4 N45 H45B . . 109.3
H45A N45 H45B . . 108.0
N45 C46 C47 . . 109.1(7)
N45 C46 H46A . . 109.9
C47 C46 H46A . . 109.9
N45 C46 H46B . . 109.9
C47 C46 H46B . . 109.9
H46A C46 H46B . . 108.3
N48 C47 C46 . . 109.5(6)
N48 C47 H47A . . 109.8
C46 C47 H47A . . 109.8
N48 C47 H47B . . 109.8
C46 C47 H47B . . 109.8
H47A C47 H47B . . 108.2
C47 N48 Cu4 . . 107.0(4)
C47 N48 H48A . . 110.3
Cu4 N48 H48A . . 110.3
C47 N48 H48B . . 110.3
Cu4 N48 H48B . . 110.3
H48A N48 H48B . . 108.6
N34 Cu3 N35 . . 97.3(2)
N34 Cu3 N31 . . 82.7(2)
N35 Cu3 N31 . . 166.9(3)
N34 Cu3 N38 . . 168.0(2)
N35 Cu3 N38 . . 81.9(2)
N31 Cu3 N38 . . 95.4(2)
N34 Cu3 N3 . . 95.5(2)
N35 Cu3 N3 . . 96.3(3)
N31 Cu3 N3 . . 96.7(3)
N38 Cu3 N3 . . 96.4(2)
C32 N31 Cu3 . . 107.2(4)
C32 N31 H31A . . 110.3
Cu3 N31 H31A . . 110.3
C32 N31 H31B . . 110.3
Cu3 N31 H31B . . 110.3
H31A N31 H31B . . 108.5
C37 N38 Cu3 . . 108.2(5)
C37 N38 H38A . . 110.1
Cu3 N38 H38A . . 110.1
C37 N38 H38B . . 110.1
Cu3 N38 H38B . . 110.1
H38A N38 H38B . . 108.4
C33 N34 Cu3 . . 108.3(4)
C33 N34 H34A . . 110.0
Cu3 N34 H34A . . 110.0
C33 N34 H34B . . 110.0
Cu3 N34 H34B . . 110.0
H34A N34 H34B . . 108.4
C36 N35 Cu3 . . 107.0(5)
C36 N35 H35A . . 110.3
Cu3 N35 H35A . . 110.3
C36 N35 H35B . . 110.3
Cu3 N35 H35B . . 110.3
H35A N35 H35B . . 108.6
N34 C33 C32 . . 110.8(6)
N34 C33 H33A . . 109.5
C32 C33 H33A . . 109.5
N34 C33 H33B . . 109.5
C32 C33 H33B . . 109.5
H33A C33 H33B . . 108.1
N31 C32 C33 . . 110.7(6)
N31 C32 H32A . . 109.5
C33 C32 H32A . . 109.5
N31 C32 H32B . . 109.5
C33 C32 H32B . . 109.5
H32A C32 H32B . . 108.1
C36 C37 N38 . . 118.8(9)
C36 C37 H37A . . 107.6
N38 C37 H37A . . 107.6
C36 C37 H37B . . 107.6
N38 C37 H37B . . 107.6
H37A C37 H37B . . 107.0
C4 N3 Cu3 . . 177.7(6)
C37 C36 N35 . . 116.4(9)
C37 C36 H36A . . 108.2
N35 C36 H36A . . 108.2
C37 C36 H36B . . 108.2
N35 C36 H36B . . 108.2
H36A C36 H36B . . 107.3
N3 C4 Cu4 . . 177.0(7)

loop_
_geom_bond_atom_site_label_1
_geom_bond_atom_site_label_2
_geom_bond_site_symmetry_2
_geom_bond_distance
Zn1 C7 . 1.971(6)
Zn1 C1 . 1.979(6)
Zn1 C5 . 1.980(6)
Zn1 C3 . 1.991(6)
Zn2 C10 . 1.969(6)
Zn2 C15 . 1.970(6)
Zn2 C14 4_576 1.974(6)
Zn2 C12 3_677 1.978(6)
Cu1 N2 . 1.957(5)
Cu1 N4 2_556 1.968(5)
Cu1 N6 4_576 1.989(5)
Cu1 N17 . 2.053(9)
Cu2 N13 . 1.966(5)
Cu2 N8 . 1.966(5)
Cu2 N9 . 1.968(5)
Cu2 N11 . 1.984(5)
C1 N2 . 1.144(7)
C3 N4 . 1.142(7)
N4 Cu1 2_546 1.968(5)
C5 N6 . 1.139(7)
N6 Cu1 4_575 1.989(5)
C7 N8 . 1.134(6)
N9 C10 . 1.149(7)
N11 C12 . 1.145(7)
C12 Zn2 3_677 1.978(6)
N13 C14 . 1.142(6)
C14 Zn2 4_575 1.974(5)
C15 N16 . 1.132(8)
N17 C18 . 1.122(9)
Cu4 C4 . 2.034(7)
Cu4 N45 . 2.060(5)
Cu4 N44 . 2.066(5)
Cu4 N41 . 2.182(5)
Cu4 N48 . 2.202(6)
N41 C42 . 1.465(9)
N41 H41A . 0.9000
N41 H41B . 0.9000
C42 C43 . 1.455(10)
C42 H42A . 0.9700
C42 H42B . 0.9700
C43 N44 . 1.479(10)
C43 H43A . 0.9700
C43 H43B . 0.9700
N44 H44A . 0.9000
N44 H44B . 0.9000
N45 C46 . 1.445(9)
N45 H45A . 0.9000
N45 H45B . 0.9000
C46 C47 . 1.508(11)
C46 H46A . 0.9700
C46 H46B . 0.9700
C47 N48 . 1.456(9)
C47 H47A . 0.9700
C47 H47B . 0.9700
N48 H48A . 0.9000
N48 H48B . 0.9000
Cu3 N34 . 2.081(5)
Cu3 N35 . 2.092(6)
Cu3 N31 . 2.102(5)
Cu3 N38 . 2.103(5)
Cu3 N3 . 2.145(5)
N31 C32 . 1.445(8)
N31 H31A . 0.9000
N31 H31B . 0.9000
N38 C37 . 1.413(10)
N38 H38A . 0.9000
N38 H38B . 0.9000
N34 C33 . 1.455(9)
N34 H34A . 0.9000
N34 H34B . 0.9000
N35 C36 . 1.464(10)
N35 H35A . 0.9000
N35 H35B . 0.9000
C33 C32 . 1.471(10)
C33 H33A . 0.9700
C33 H33B . 0.9700
C32 H32A . 0.9700
C32 H32B . 0.9700
C37 C36 . 1.317(12)
C37 H37A . 0.9700
C37 H37B . 0.9700
N3 C4 . 1.131(8)
C36 H36A . 0.9700
C36 H36B . 0.9700

loop_
_geom_hbond_atom_site_label_D
_geom_hbond_atom_site_label_H
_geom_hbond_atom_site_label_A
_geom_hbond_site_symmetry_A
_geom_hbond_distance_DH
_geom_hbond_distance_HA
_geom_hbond_distance_DA
_geom_hbond_angle_DHA
N41 H41A N9 4_575 0.90 2.48 3.352(7) 164.8
N41 H41B N16 2_656 0.90 2.42 3.242(9) 152.6
N44 H44B N11 . 0.90 2.60 3.234(7) 128.1
N45 H45A N16 2_656 0.90 2.13 3.020(8) 169.8
N35 H35A N11 4_575 0.90 2.58 3.280(7) 135.6

loop_
_geom_torsion_atom_site_label_1
_geom_torsion_atom_site_label_2
_geom_torsion_atom_site_label_3
_geom_torsion_atom_site_label_4
_geom_torsion_site_symmetry_1
_geom_torsion_site_symmetry_4
_geom_torsion
_geom_torsion_publ_flag
C7 Zn1 C1 N2 . . -167(9) ?
C5 Zn1 C1 N2 . . 61(9) ?
C3 Zn1 C1 N2 . . -43(9) ?
Zn1 C1 N2 Cu1 . . 120(8) .
N4 Cu1 N2 C1 2_556 . 127(7) ?
N6 Cu1 N2 C1 4_576 . 13(7) ?
N17 Cu1 N2 C1 . . -110(7) ?
C7 Zn1 C3 N4 . . -161(3) ?
C1 Zn1 C3 N4 . . 75(3) ?
C5 Zn1 C3 N4 . . -36(3) ?
Zn1 C3 N4 Cu1 . 2_546 -35(8) .
C7 Zn1 C5 N6 . . 144(3) ?
C1 Zn1 C5 N6 . . -88(3) ?
C3 Zn1 C5 N6 . . 22(3) ?
Zn1 C5 N6 Cu1 . 4_575 28(10) .
C1 Zn1 C7 N8 . . 53(11) ?
C5 Zn1 C7 N8 . . 18E1(10) ?
C3 Zn1 C7 N8 . . -67(11) ?
Zn1 C7 N8 Cu2 . . -178(5) y
N13 Cu2 N8 C7 . . -52(10) ?
N9 Cu2 N8 C7 . . -18E1(10) ?
N11 Cu2 N8 C7 . . 67(10) ?
N13 Cu2 N9 C10 . . 94.8(12) ?
N8 Cu2 N9 C10 . . -138.7(12) ?
N11 Cu2 N9 C10 . . -19.6(12) ?
Cu2 N9 C10 Zn2 . . 134(17) .
C15 Zn2 C10 N9 . . 117(18) ?
C14 Zn2 C10 N9 4_576 . -9(18) ?
C12 Zn2 C10 N9 3_677 . -127(18) ?
N13 Cu2 N11 C12 . . -71.8(17) ?
N8 Cu2 N11 C12 . . 167.8(16) ?
N9 Cu2 N11 C12 . . 43.4(17) ?
Cu2 N11 C12 Zn2 . 3_677 7E1(3) .
N8 Cu2 N13 C14 . . -157(5) ?
N9 Cu2 N13 C14 . . -28(5) ?
N11 Cu2 N13 C14 . . 83(5) ?
Cu2 N13 C14 Zn2 . 4_575 154(4) .
C10 Zn2 C15 N16 . . 60(4) ?
C14 Zn2 C15 N16 4_576 . 18E1(10) ?
C12 Zn2 C15 N16 3_677 . -59(4) ?
N2 Cu1 N17 C18 . . 18E1(10) ?
N4 Cu1 N17 C18 2_556 . -57(6) ?
N6 Cu1 N17 C18 4_576 . 58(6) ?
C4 Cu4 N41 C42 . . -106.7(5) ?
N45 Cu4 N41 C42 . . 136.4(5) ?
N44 Cu4 N41 C42 . . 8.9(5) ?
N48 Cu4 N41 C42 . . 69.3(10) ?
Cu4 N41 C42 C43 . . -34.7(9) ?
N41 C42 C43 N44 . . 51.5(10) ?
C42 C43 N44 Cu4 . . -42.6(8) ?
C4 Cu4 N44 C43 . . 114.3(6) ?
N45 Cu4 N44 C43 . . -68.5(6) ?
N41 Cu4 N44 C43 . . 17.8(5) ?
N48 Cu4 N44 C43 . . -147.6(5) ?
C4 Cu4 N45 C46 . . 108.5(5) ?
N44 Cu4 N45 C46 . . -68.7(6) ?
N41 Cu4 N45 C46 . . -148.6(5) ?
N48 Cu4 N45 C46 . . 15.6(5) ?
Cu4 N45 C46 C47 . . -41.1(7) ?
N45 C46 C47 N48 . . 53.5(9) ?
C46 C47 N48 Cu4 . . -38.1(8) ?
C4 Cu4 N48 C47 . . -102.2(6) ?
N45 Cu4 N48 C47 . . 12.9(5) ?
N44 Cu4 N48 C47 . . 140.8(5) ?
N41 Cu4 N48 C47 . . 81.7(10) ?
N34 Cu3 N31 C32 . . 15.6(5) ?
N35 Cu3 N31 C32 . . 106.4(11) ?
N38 Cu3 N31 C32 . . -176.3(5) ?
N3 Cu3 N31 C32 . . -79.2(5) ?
N34 Cu3 N38 C37 . . -84.1(14) ?
N35 Cu3 N38 C37 . . 2.9(8) ?
N31 Cu3 N38 C37 . . -164.2(8) ?
N3 Cu3 N38 C37 . . 98.4(8) ?
N35 Cu3 N34 C33 . . -156.0(6) ?
N31 Cu3 N34 C33 . . 10.8(6) ?
N38 Cu3 N34 C33 . . -70.6(13) ?
N3 Cu3 N34 C33 . . 106.9(6) ?
N34 Cu3 N35 C36 . . 179.7(8) ?
N31 Cu3 N35 C36 . . 90.5(13) ?
N38 Cu3 N35 C36 . . 11.8(8) ?
N3 Cu3 N35 C36 . . -83.9(8) ?
Cu3 N34 C33 C32 . . -35.7(8) ?
Cu3 N31 C32 C33 . . -39.7(8) ?
N34 C33 C32 N31 . . 51.8(10) ?
Cu3 N38 C37 C36 . . -20.3(16) ?
N34 Cu3 N3 C4 . . -15E1(2) ?
N35 Cu3 N3 C4 . . 11E1(2) ?
N31 Cu3 N3 C4 . . -7E1(2) ?
N38 Cu3 N3 C4 . . 3E1(2) ?
N38 C37 C36 N35 . . 33(2) ?
Cu3 N35 C36 C37 . . -27.3(15) ?
Cu3 N3 C4 Cu4 . . 3E1(3) ?
N45 Cu4 C4 N3 . . -114(16) ?
N44 Cu4 C4 N3 . . 63(16) ?
N41 Cu4 C4 N3 . . 147(16) ?
N48 Cu4 C4 N3 . . -31(16) ?
